data_4022250
loop_
_publ_author_name
'Wolfgang Pitsch'
'Michael Klein'
'Manfred Zabel'
'Burkhard K\"onig'

_publ_section_title
;
 Synthesis and Structure of a Stabilized 10-Membered Cyclic Enediyne
;
_journal_name_full 'Journal of Organic Chemistry'
_journal_page_first 6805
_journal_page_last 6807
_journal_paper_doi 10.1021/jo025998q
_journal_volume 67
_journal_year 2002
_chemical_compound_source 'see text'
_chemical_formula_moiety 'C14 H14 O4 S'
_chemical_formula_sum 'C14 H14 O4 S'
_chemical_formula_weight 278.32
_chemical_name_systematic
;
 ?
;
_space_group_IT_number 33
_symmetry_cell_setting orthorhombic
_symmetry_space_group_name_Hall 'P 2c -2n'
_symmetry_space_group_name_H-M 'P n a 21'
_atom_sites_solution_hydrogens geom
_atom_sites_solution_primary direct
_atom_sites_solution_secondary difmap
_cell_angle_alpha 90
_cell_angle_beta 90
_cell_angle_gamma 90
_cell_formula_units_Z 4
_cell_length_a 8.5477(5)
_cell_length_b 11.2039(8)
_cell_length_c 13.7720(12)
_cell_measurement_reflns_used 8000
_cell_measurement_temperature 173(1)
_cell_measurement_theta_max 25.5
_cell_measurement_theta_min 2.5
_cell_volume 1318.91(17)
_computing_cell_refinement 'STOE (1998)'
_computing_data_collection 'STOE (1998)'
_computing_data_reduction 'STOE (1998)'
_computing_molecular_graphics 'PLATON (Spek, 1990)'
_computing_publication_material 'PLATON (Spek, 1990)'
_computing_structure_refinement 'SHELXL-97 (Sheldrick, 1997)'
_computing_structure_solution 'SIR-97 (Altomare, 1993)'
_diffrn_ambient_temperature 173(1)
_diffrn_measured_fraction_theta_full 0.99
_diffrn_measured_fraction_theta_max 0.99
_diffrn_measurement_device_type 'STOE-IPDS diffractometer'
_diffrn_measurement_method rotation
_diffrn_radiation_monochromator graphite
_diffrn_radiation_source 'fine-focus sealed tube'
_diffrn_radiation_type 'Mo K\a'
_diffrn_radiation_wavelength 0.71073
_diffrn_reflns_av_R_equivalents 0.0567
_diffrn_reflns_av_sigmaI/netI 0.0292
_diffrn_reflns_limit_h_max 10
_diffrn_reflns_limit_h_min -10
_diffrn_reflns_limit_k_max 13
_diffrn_reflns_limit_k_min -13
_diffrn_reflns_limit_l_max 16
_diffrn_reflns_limit_l_min -16
_diffrn_reflns_number 17350
_diffrn_reflns_reduction_process
;
 ?
;
_diffrn_reflns_theta_full 25.84
_diffrn_reflns_theta_max 25.84
_diffrn_reflns_theta_min 2.34
_exptl_absorpt_coefficient_mu 0.252
_exptl_absorpt_correction_type none
_exptl_crystal_colour 'translucent, clear          '
_exptl_crystal_density_diffrn 1.402
_exptl_crystal_density_method 'Not Measured'
_exptl_crystal_description 'prism          '
_exptl_crystal_F_000 584
_exptl_crystal_size_max 0.50
_exptl_crystal_size_mid 0.24
_exptl_crystal_size_min 0.20
_refine_diff_density_max 0.297
_refine_diff_density_min -0.181
_refine_diff_density_rms 0.051
_refine_ls_abs_structure_details 'Flack H.D. (1983), Acta Cryst. A39, 876-881'
_refine_ls_abs_structure_Flack 0.01(7)
_refine_ls_extinction_method none
_refine_ls_goodness_of_fit_ref 1.052
_refine_ls_hydrogen_treatment constr
_refine_ls_matrix_type full
_refine_ls_number_parameters 172
_refine_ls_number_reflns 2531
_refine_ls_number_restraints 1
_refine_ls_restrained_S_all 1.051
_refine_ls_R_factor_all 0.0343
_refine_ls_R_factor_gt 0.0320
_refine_ls_shift/su_max 0.000
_refine_ls_shift/su_mean 0.000
_refine_ls_structure_factor_coef Fsqd
_refine_ls_weighting_details 'calc w=1/[\s^2^(Fo^2^)+(0.0574P)^2^]         where P=(Fo^2^+2Fc^2^)/3'
_refine_ls_weighting_scheme calc
_refine_ls_wR_factor_gt 0.0778
_refine_ls_wR_factor_ref 0.0789
_reflns_number_gt 2367
_reflns_number_total 2531
_reflns_threshold_expression I>2\\s(I)
_cod_data_source_file jo025998q_s3_1.cif
_cod_data_source_block a067z
_cod_depositor_comments
;
The following automatic conversions were performed:
'_symmetry_cell_setting' value 'Orthorhombic' changed to 'orthorhombic'
according to '/home/saulius/struct/CIF-dictionaries/cif_core.dic'
dictionary named 'cif_core.dic' version 2.4.1 from
2010-06-29.

'_atom_sites_solution_hydrogens' value 'geom ' changed to
'geom' according to '/home/saulius/struct/CIF-dictionaries/cif_core.dic'
dictionary named 'cif_core.dic' version 2.4.1 from
2010-06-29.

'_atom_sites_solution_primary' value 'direct ' changed to
'direct' according to '/home/saulius/struct/CIF-dictionaries/cif_core.dic'
dictionary named 'cif_core.dic' version 2.4.1 from
2010-06-29.

'_atom_sites_solution_secondary' value 'difmap ' changed to
'difmap' according to '/home/saulius/struct/CIF-dictionaries/cif_core.dic'
dictionary named 'cif_core.dic' version 2.4.1 from
2010-06-29.

'_exptl_absorpt_correction_type' value 'none ' changed to
'none' according to '/home/saulius/struct/CIF-dictionaries/cif_core.dic'
dictionary named 'cif_core.dic' version 2.4.1 from
2010-06-29.

'_refine_ls_hydrogen_treatment' value 'constr ' changed to
'constr' according to '/home/saulius/struct/CIF-dictionaries/cif_core.dic'
dictionary named 'cif_core.dic' version 2.4.1 from
2010-06-29.

'_refine_ls_weighting_scheme' value 'calc ' changed to 'calc'
according to '/home/saulius/struct/CIF-dictionaries/cif_core.dic'
dictionary named 'cif_core.dic' version 2.4.1 from 2010-06-29.

Automatic conversion script
Id: cif_fix_enum 1527 2010-12-29 10:47:43Z saulius 
;
_cod_database_code 4022250

loop_
_symmetry_equiv_pos_as_xyz
x,y,z
-x,-y,1/2+z
1/2-x,1/2+y,1/2+z
1/2+x,1/2-y,z

loop_
_atom_site_aniso_label
_atom_site_aniso_U_11
_atom_site_aniso_U_22
_atom_site_aniso_U_33
_atom_site_aniso_U_23
_atom_site_aniso_U_13
_atom_site_aniso_U_12
S1 0.0548(3) 0.0443(3) 0.0316(2) -0.0004(2) -0.0127(2) 0.0076(2)
O1 0.0265(5) 0.0251(6) 0.0221(6) -0.0030(5) 0.0014(5) -0.0044(4)
O2 0.0255(5) 0.0341(8) 0.0250(6) -0.0068(5) 0.0055(5) -0.0104(5)
O3 0.0386(7) 0.0296(7) 0.0284(6) 0.0009(6) -0.0009(5) -0.0065(5)
O4 0.0366(6) 0.0329(7) 0.0248(6) 0.0058(5) -0.0018(6) -0.0084(5)
C1 0.0288(9) 0.0331(10) 0.0271(8) -0.0027(7) 0.0017(7) -0.0014(7)
C2 0.0351(9) 0.0402(11) 0.0288(9) 0.0055(8) 0.0020(8) 0.0083(9)
C3 0.0231(7) 0.0240(9) 0.0233(8) 0.0007(7) -0.0013(7) -0.0029(7)
C4 0.0199(7) 0.0241(9) 0.0220(8) -0.0008(7) -0.0003(6) -0.0001(6)
C5 0.0208(7) 0.0247(9) 0.0238(9) -0.0005(6) 0.0006(6) -0.0032(6)
C6 0.0302(8) 0.0212(8) 0.0263(8) 0.0002(7) 0.0047(7) -0.0049(7)
C7 0.0278(8) 0.0191(8) 0.0294(9) 0.0006(7) 0.0022(7) -0.0002(7)
C8 0.0294(8) 0.0215(9) 0.0302(9) 0.0016(7) 0.0025(8) 0.0031(7)
C9 0.0249(8) 0.0298(9) 0.0249(8) 0.0018(7) 0.0057(7) 0.0059(7)
C10 0.0209(7) 0.0350(10) 0.0240(8) 0.0056(7) 0.0009(7) -0.0028(7)
C11 0.0219(7) 0.0269(9) 0.0287(9) 0.0055(7) 0.0006(7) -0.0079(7)
C12 0.0241(7) 0.0226(8) 0.0285(9) 0.0056(7) -0.0017(7) -0.0058(6)
C13 0.0316(9) 0.0241(10) 0.0270(9) 0.0004(7) 0.0015(7) -0.0053(7)
C14 0.0291(9) 0.0280(10) 0.0257(9) -0.0038(7) 0.0079(7) 0.0016(7)

loop_
_atom_site_label
_atom_site_type_symbol
_atom_site_thermal_displace_type
_atom_site_fract_x
_atom_site_fract_y
_atom_site_fract_z
_atom_site_occupancy
_atom_site_U_iso_or_equiv
S1 S Uani -0.68318(7) 0.09617(5) 0.35480(4) 1.000 0.0436(2)
O1 O Uani -0.71407(13) 0.01097(11) -0.28205(9) 1.000 0.0246(3)
O2 O Uani -0.55346(13) 0.16751(12) -0.25640(8) 1.000 0.0282(4)
O3 O Uani -0.77303(15) 0.22221(12) 0.20663(9) 1.000 0.0322(4)
O4 O Uani -0.89479(14) 0.04894(12) 0.22212(9) 1.000 0.0314(4)
C1 C Uani -0.5133(2) 0.04956(18) -0.39859(12) 1.000 0.0297(5)
C2 C Uani -0.7482(2) 0.1858(2) -0.38467(14) 1.000 0.0347(6)
C3 C Uani -0.63352(19) 0.10402(15) -0.33190(13) 1.000 0.0235(5)
C4 C Uani -0.76500(18) 0.05947(15) -0.19135(12) 1.000 0.0220(5)
C5 C Uani -0.63758(18) 0.15439(15) -0.16749(11) 1.000 0.0231(5)
C6 C Uani -0.6984(2) 0.27739(15) -0.13589(13) 1.000 0.0259(5)
C7 C Uani -0.7680(2) 0.27497(15) -0.03857(13) 1.000 0.0254(5)
C8 C Uani -0.8225(2) 0.26344(16) 0.03987(13) 1.000 0.0270(5)
C9 C Uani -0.8936(2) 0.22639(16) 0.13150(13) 1.000 0.0265(5)
C10 C Uani -0.95568(19) 0.09519(17) 0.13050(13) 1.000 0.0266(5)
C11 C Uani -0.89889(19) 0.02625(16) 0.04767(12) 1.000 0.0258(5)
C12 C Uani -0.8473(2) -0.00945(15) -0.02727(13) 1.000 0.0251(5)
C13 C Uani -0.7801(2) -0.04558(16) -0.12088(13) 1.000 0.0276(5)
C14 C Uani -0.7869(2) 0.12282(17) 0.25868(13) 1.000 0.0276(5)
H1A H Uiso -0.45020 0.11160 -0.42640 1.000 0.0360
H1B H Uiso -0.44800 -0.00400 -0.36240 1.000 0.0360
H1C H Uiso -0.56530 0.00640 -0.44950 1.000 0.0360
H2A H Uiso -0.82400 0.21570 -0.33940 1.000 0.0420
H2B H Uiso -0.69220 0.25150 -0.41300 1.000 0.0420
H2C H Uiso -0.80050 0.14180 -0.43490 1.000 0.0420
H4A H Uiso -0.86680 0.09850 -0.19950 1.000 0.0260
H5A H Uiso -0.56730 0.12290 -0.11750 1.000 0.0280
H6A H Uiso -0.77620 0.30460 -0.18210 1.000 0.0310
H6B H Uiso -0.61250 0.33400 -0.13660 1.000 0.0310
H9A H Uiso -0.97720 0.28170 0.15010 1.000 0.0320
H10A H Uiso -1.07030 0.09490 0.13160 1.000 0.0320
H13A H Uiso -0.67750 -0.08010 -0.11000 1.000 0.0330
H13B H Uiso -0.84590 -0.10640 -0.14990 1.000 0.0330

loop_
_atom_type_symbol
_atom_type_description
_atom_type_scat_dispersion_real
_atom_type_scat_dispersion_imag
_atom_type_scat_source
S S 0.1246 0.1234 'International Tables Vol C Tables 4.2.6.8 and 6.1.1.4'
O O 0.0106 0.0060 'International Tables Vol C Tables 4.2.6.8 and 6.1.1.4'
H H 0.0000 0.0000 'International Tables Vol C Tables 4.2.6.8 and 6.1.1.4'
C C 0.0033 0.0016 'International Tables Vol C Tables 4.2.6.8 and 6.1.1.4'

loop_
_geom_angle_atom_site_label_1
_geom_angle_atom_site_label_2
_geom_angle_atom_site_label_3
_geom_angle
_geom_angle_publ_flag
C3 O1 C4 106.85(12) yes
C3 O2 C5 109.30(12) yes
C9 O3 C14 110.23(14) yes
C10 O4 C14 110.58(14) yes
O1 C3 O2 104.13(13) yes
O1 C3 C1 109.07(14) yes
O1 C3 C2 110.99(13) yes
O2 C3 C1 108.50(13) yes
O2 C3 C2 110.74(14) yes
C1 C3 C2 113.01(15) no
O1 C4 C5 103.35(12) yes
O1 C4 C13 106.69(13) yes
C5 C4 C13 116.76(13) no
O2 C5 C4 103.98(12) yes
O2 C5 C6 108.73(13) yes
C4 C5 C6 115.84(13) no
C5 C6 C7 112.31(14) no
C6 C7 C8 174.76(18) no
C7 C8 C9 169.49(19) no
O3 C9 C8 109.11(14) yes
O3 C9 C10 102.45(13) yes
C8 C9 C10 113.63(15) no
O4 C10 C9 101.84(13) yes
O4 C10 C11 111.64(14) yes
C9 C10 C11 113.04(15) no
C10 C11 C12 167.69(19) no
C11 C12 C13 176.29(18) no
C4 C13 C12 112.19(14) no
S1 C14 O3 123.08(14) yes
S1 C14 O4 124.79(14) yes
O3 C14 O4 112.14(15) yes
C3 C1 H1A 109.46 no
C3 C1 H1B 109.47 no
C3 C1 H1C 109.45 no
H1A C1 H1B 109.48 no
H1A C1 H1C 109.47 no
H1B C1 H1C 109.48 no
C3 C2 H2A 109.51 no
C3 C2 H2B 109.47 no
C3 C2 H2C 109.51 no
H2A C2 H2B 109.44 no
H2A C2 H2C 109.46 no
H2B C2 H2C 109.44 no
O1 C4 H4A 109.86 no
C5 C4 H4A 109.90 no
C13 C4 H4A 109.92 no
O2 C5 H5A 109.33 no
C4 C5 H5A 109.35 no
C6 C5 H5A 109.37 no
C5 C6 H6A 109.16 no
C5 C6 H6B 109.12 no
C7 C6 H6A 109.11 no
C7 C6 H6B 109.16 no
H6A C6 H6B 107.87 no
O3 C9 H9A 110.46 no
C8 C9 H9A 110.46 no
C10 C9 H9A 110.46 no
O4 C10 H10A 109.99 no
C9 C10 H10A 110.03 no
C11 C10 H10A 110.04 no
C4 C13 H13A 109.16 no
C4 C13 H13B 109.14 no
C12 C13 H13A 109.14 no
C12 C13 H13B 109.19 no
H13A C13 H13B 107.93 no

loop_
_geom_bond_atom_site_label_1
_geom_bond_atom_site_label_2
_geom_bond_distance
_geom_bond_publ_flag
S1 C14 1.6210(19) yes
O1 C3 1.426(2) yes
O1 C4 1.430(2) yes
O2 C3 1.434(2) yes
O2 C5 1.4276(19) yes
O3 C9 1.461(2) yes
O3 C14 1.330(2) yes
O4 C10 1.460(2) yes
O4 C14 1.338(2) yes
C1 C3 1.507(2) no
C2 C3 1.526(3) no
C4 C5 1.557(2) no
C4 C13 1.531(2) no
C5 C6 1.536(2) no
C6 C7 1.467(3) no
C7 C8 1.184(3) no
C8 C9 1.461(3) no
C9 C10 1.563(3) no
C10 C11 1.461(2) no
C11 C12 1.191(2) no
C12 C13 1.468(3) no
C1 H1A 0.9596 no
C1 H1B 0.9592 no
C1 H1C 0.9607 no
C2 H2A 0.9595 no
C2 H2B 0.9608 no
C2 H2C 0.9599 no
C4 H4A 0.9803 no
C5 H5A 0.9795 no
C6 H6A 0.9696 no
C6 H6B 0.9703 no
C9 H9A 0.9799 no
C10 H10A 0.9799 no
C13 H13A 0.9701 no
C13 H13B 0.9697 no

loop_
_geom_contact_atom_site_label_1
_geom_contact_atom_site_label_2
_geom_contact_distance
_geom_contact_site_symmetry_2
_geom_contact_publ_flag
S1 H1C 3.0481 1_556 no
S1 H2C 3.1073 1_556 no
S1 H13A 3.1261 2_455 no
O1 C10 3.291(2) 2_354 no
O4 C4 3.369(2) 2_355 no
O1 H10A 2.4937 2_354 no
O2 H2A 2.6203 4_555 no
O2 H6A 2.6002 4_555 no
O3 H9A 2.6462 4_555 no
O3 H10A 2.8756 4_555 no
O4 H4A 2.8367 2_355 no
O4 H13B 2.9041 2_355 no
C1 C12 3.584(2) 2_454 no
C4 O4 3.369(2) 2_354 no
C7 C11 3.229(2) . no
C7 C12 3.262(2) . no
C8 C12 3.201(2) . no
C10 O1 3.291(2) 2_355 no
C11 C7 3.229(2) . no
C12 C8 3.201(2) . no
C12 C1 3.584(2) 2_455 no
C12 C7 3.262(2) . no
C1 H9A 3.0762 3_344 no
C2 H1A 2.9093 4_455 no
C2 H4A 2.9134 . no
C4 H2A 2.7341 . no
C5 H2A 2.9353 . no
C6 H2A 3.0799 . no
C7 H4A 3.0878 . no
C7 H5A 3.0060 4_455 no
C8 H10A 2.9601 4_555 no
C8 H1C 2.8898 3_355 no
C12 H5A 3.0775 . no
C14 H1B 2.9299 2_455 no
H1A C2 2.9093 4_555 no
H1A H2A 2.5186 4_555 no
H1B C14 2.9299 2_454 no
H1B H9A 2.4906 3_344 no
H1C S1 3.0481 1_554 no
H1C H2C 2.5266 . no
H1C C8 2.8898 3_344 no
H2A C4 2.7341 . no
H2A C5 2.9353 . no
H2A C6 3.0799 . no
H2A H4A 2.3601 . no
H2A H6A 2.4191 . no
H2A O2 2.6203 4_455 no
H2A H1A 2.5186 4_455 no
H2C S1 3.1073 1_554 no
H2C H1C 2.5266 . no
H4A C2 2.9134 . no
H4A C7 3.0878 . no
H4A H2A 2.3601 . no
H4A H6A 2.4473 . no
H4A O4 2.8367 2_354 no
H4A H6B 2.3944 4_455 no
H5A C12 3.0775 . no
H5A H13A 2.4639 . no
H5A C7 3.0060 4_555 no
H6A H2A 2.4191 . no
H6A H4A 2.4473 . no
H6A O2 2.6002 4_455 no
H6B H4A 2.3944 4_555 no
H9A C1 3.0762 3_355 no
H9A H1B 2.4906 3_355 no
H9A O3 2.6462 4_455 no
H10A O1 2.4937 2_355 no
H10A O3 2.8756 4_455 no
H10A C8 2.9601 4_455 no
H13A H5A 2.4639 . no
H13A S1 3.1261 2_454 no
H13B O4 2.9041 2_354 no

loop_
_geom_hbond_atom_site_label_D
_geom_hbond_atom_site_label_H
_geom_hbond_atom_site_label_A
_geom_hbond_distance_DH
_geom_hbond_distance_HA
_geom_hbond_distance_DA
_geom_hbond_angle_DHA
_geom_hbond_site_symmetry_A
_geom_hbond_publ_flag
C10 H10A O1 0.9799 2.4937 3.291(2) 138.42 2_355 yes

loop_
_geom_torsion_atom_site_label_1
_geom_torsion_atom_site_label_2
_geom_torsion_atom_site_label_3
_geom_torsion_atom_site_label_4
_geom_torsion
_geom_torsion_publ_flag
C4 O1 C3 O2 36.36(15) no
C4 O1 C3 C1 152.03(13) no
C4 O1 C3 C2 -82.83(16) no
C3 O1 C4 C5 -30.49(15) no
C3 O1 C4 C13 -154.14(13) no
C5 O2 C3 O1 -27.43(16) no
C5 O2 C3 C1 -143.50(14) no
C5 O2 C3 C2 91.93(16) no
C3 O2 C5 C4 8.59(16) no
C3 O2 C5 C6 -115.37(14) no
C14 O3 C9 C8 -135.06(15) no
C14 O3 C9 C10 -14.33(17) no
C9 O3 C14 S1 -173.56(13) no
C9 O3 C14 O4 6.66(19) no
C14 O4 C10 C9 -13.34(17) no
C14 O4 C10 C11 107.55(16) no
C10 O4 C14 S1 -174.73(13) no
C10 O4 C14 O3 5.04(19) no
O1 C4 C5 C6 132.43(14) no
C13 C4 C5 O2 129.97(14) no
C13 C4 C5 C6 -110.80(16) no
O1 C4 C13 C12 -174.15(13) no
O1 C4 C5 O2 13.21(15) no
C5 C4 C13 C12 70.94(18) no
O2 C5 C6 C7 -172.25(13) no
C4 C5 C6 C7 71.16(18) no
O3 C9 C10 C11 -103.99(15) no
C8 C9 C10 O4 133.47(14) no
C8 C9 C10 C11 13.6(2) no
O3 C9 C10 O4 15.92(15) no
